data_1567780
loop_
_publ_author_name
'Xin, Tiansi'
'Geeson, Michael B.'
'Zhu, Hui'
'Qu, Zheng-Wang'
'Grimme, Stefan'
'Cummins, Christopher C.'

_publ_section_title
;
 Synthesis of phosphiranes <i>via</i> organoiron-catalyzed phosphinidene
 transfer to electron-deficient olefins.
;
_journal_issue 43
_journal_name_full 'Chemical science'
_journal_page_first 12696
_journal_page_last 12702
_journal_paper_doi 10.1039/d2sc05011k
_journal_volume 13
_journal_year 2022
_chemical_formula_sum 'C15 H20 Cl Fe O4 P'
_chemical_formula_weight 386.58
_chemical_properties_physical Air-sensitive,Moisture-sensitive
_space_group_crystal_system monoclinic
_space_group_IT_number 14
_space_group_name_Hall '-P 2ybc'
_space_group_name_H-M_alt 'P 1 21/c 1'
_atom_sites_solution_hydrogens geom
_audit_creation_method SHELXL-2018/3
_audit_update_record
;
2022-07-13 deposited with the CCDC.	2022-10-14 downloaded from the CCDC.
;
_cell_angle_alpha 90
_cell_angle_beta 107.9340(10)
_cell_angle_gamma 90
_cell_formula_units_Z 4
_cell_length_a 8.0716(2)
_cell_length_b 22.6406(5)
_cell_length_c 9.6109(2)
_cell_measurement_reflns_used 9897
_cell_measurement_temperature 100(2)
_cell_measurement_theta_max 33.21
_cell_measurement_theta_min 2.40
_cell_volume 1671.01(7)
_computing_cell_refinement 'SAINT 8.38A (Bruker-AXS, 2017)'
_computing_data_collection 'APEX3 v2017.3.0 (Bruker-AXS, 2017)'
_computing_data_reduction 'SAINT 8.38A (Bruker-AXS, 2017)'
_computing_structure_refinement 'SHELXL-2018/3 (Sheldrick, 2018)'
_computing_structure_solution 'SHELXT 2014/5 (Sheldrick, 2014)'
_diffrn_ambient_temperature 100(2)
_diffrn_detector_area_resol_mean 7.4
_diffrn_measured_fraction_theta_full 1.000
_diffrn_measured_fraction_theta_max 0.999
_diffrn_measurement_device_type 'Bruker Photon3 CPAD'
_diffrn_measurement_method '\f and \w scans'
_diffrn_radiation_type MoK\a
_diffrn_radiation_wavelength 0.71073
_diffrn_reflns_av_R_equivalents 0.0287
_diffrn_reflns_av_unetI/netI 0.0110
_diffrn_reflns_Laue_measured_fraction_full 1.000
_diffrn_reflns_Laue_measured_fraction_max 0.999
_diffrn_reflns_limit_h_max 12
_diffrn_reflns_limit_h_min -12
_diffrn_reflns_limit_k_max 34
_diffrn_reflns_limit_k_min -34
_diffrn_reflns_limit_l_max 14
_diffrn_reflns_limit_l_min -14
_diffrn_reflns_number 83042
_diffrn_reflns_point_group_measured_fraction_full 1.000
_diffrn_reflns_point_group_measured_fraction_max 0.999
_diffrn_reflns_theta_full 25.242
_diffrn_reflns_theta_max 33.212
_diffrn_reflns_theta_min 1.799
_diffrn_source 'I\mS micro-focus sealed tube, multilayer optics'
_exptl_absorpt_coefficient_mu 1.171
_exptl_absorpt_correction_T_max 0.4954
_exptl_absorpt_correction_T_min 0.4028
_exptl_absorpt_correction_type multi-scan
_exptl_absorpt_process_details '(SADABS; Sheldrick, 2000)'
_exptl_crystal_colour yellow
_exptl_crystal_density_diffrn 1.537
_exptl_crystal_density_meas ?
_exptl_crystal_description block
_exptl_crystal_F_000 800
_exptl_crystal_recrystallization_method 'Re-crystallisation from solvent: pentane'
_exptl_crystal_size_max 0.380
_exptl_crystal_size_mid 0.280
_exptl_crystal_size_min 0.150
_refine_diff_density_max 0.456
_refine_diff_density_min -0.481
_refine_diff_density_rms 0.058
_refine_ls_extinction_method none
_refine_ls_goodness_of_fit_ref 1.057
_refine_ls_hydrogen_treatment constr
_refine_ls_matrix_type full
_refine_ls_number_parameters 203
_refine_ls_number_reflns 6408
_refine_ls_number_restraints 0
_refine_ls_restrained_S_all 1.057
_refine_ls_R_factor_all 0.0221
_refine_ls_R_factor_gt 0.0207
_refine_ls_shift/su_max 0.005
_refine_ls_shift/su_mean 0.000
_refine_ls_structure_factor_coef Fsqd
_refine_ls_weighting_details 'w=1/[\s^2^(Fo^2^)+(0.0270P)^2^+0.5516P] where P=(Fo^2^+2Fc^2^)/3'
_refine_ls_weighting_scheme calc
_refine_ls_wR_factor_gt 0.0547
_refine_ls_wR_factor_ref 0.0554
_reflns_Friedel_coverage 0.000
_reflns_number_gt 6110
_reflns_number_total 6408
_reflns_threshold_expression 'I > 2\s(I)'
_cod_data_source_file d2sc05011k3.cif
_cod_data_source_block mo_P8_20101_0m_a
_cod_depositor_comments
;
The following automatic conversions were performed:

data item '_exptl_crystal_density_meas' value 'not measured' was
changed to '?' -- the value is perceived as not measured.

Automatic conversion script
Id: cif_fix_values 7556 2019-12-06 15:28:31Z antanas 

 Adding full bibliography for 1567779--1567781.cif.
;
_cod_original_sg_symbol_H-M 'P 21/c'
_cod_database_code 1567780
_shelx_shelxl_version_number 2018/3
_shelx_space_group_comment
;
The symmetry employed for this shelxl refinement is uniquely defined
by the following loop, which should always be used as a source of
symmetry information in preference to the above space-group names.
They are only intended as comments.
;
_shelx_estimated_absorpt_t_min 0.665
_shelx_estimated_absorpt_t_max 0.844

loop_
_space_group_symop_operation_xyz
'x, y, z'
'-x, y+1/2, -z+1/2'
'-x, -y, -z'
'x, -y-1/2, z-1/2'

loop_
_atom_site_label
_atom_site_type_symbol
_atom_site_fract_x
_atom_site_fract_y
_atom_site_fract_z
_atom_site_U_iso_or_equiv
_atom_site_adp_type
_atom_site_occupancy
_atom_site_site_symmetry_order
_atom_site_calc_flag
_atom_site_refinement_flags_posn
_atom_site_refinement_flags_adp
_atom_site_refinement_flags_occupancy
_atom_site_disorder_assembly
_atom_site_disorder_group
Cl1 Cl 0.00846(3) 0.69511(2) 0.17798(2) 0.02286(5) Uani 1 1 d . . . . .
C2 C 0.42719(13) 0.51844(4) 0.16056(11) 0.02578(18) Uani 1 1 d . . . . .
H2 H 0.524049 0.490967 0.211048 0.031 Uiso 1 1 calc R U . . .
Fe1 Fe 0.36136(2) 0.59680(2) 0.24912(2) 0.01203(3) Uani 1 1 d . . . . .
P1 P 0.19275(2) 0.64780(2) 0.33472(2) 0.01174(4) Uani 1 1 d . . . . .
O1 O 0.54263(9) 0.69242(3) 0.16906(7) 0.02014(12) Uani 1 1 d . . . . .
C1 C 0.25109(13) 0.51389(4) 0.16089(10) 0.02095(15) Uani 1 1 d . . . . .
H1 H 0.202640 0.483177 0.212327 0.025 Uiso 1 1 calc R U . . .
O3 O 0.40734(8) 0.81251(3) 0.30787(7) 0.01849(11) Uani 1 1 d . . . . .
C3 C 0.44037(14) 0.56747(5) 0.07267(10) 0.02666(19) Uani 1 1 d . . . . .
H3 H 0.547580 0.580273 0.049617 0.032 Uiso 1 1 calc R U . . .
O4 O 0.69013(8) 0.78644(3) 0.38526(7) 0.01764(11) Uani 1 1 d . . . . .
C4 C 0.27372(14) 0.59390(4) 0.01922(9) 0.02335(17) Uani 1 1 d . . . . .
H4 H 0.242453 0.628691 -0.047903 0.028 Uiso 1 1 calc R U . . .
C5 C 0.15726(12) 0.56068(4) 0.07377(9) 0.02013(15) Uani 1 1 d . . . . .
H5 H 0.030200 0.568798 0.053247 0.024 Uiso 1 1 calc R U . . .
O2 O 0.59401(8) 0.56716(3) 0.53605(7) 0.02025(12) Uani 1 1 d . . . . .
C6 C 0.05835(10) 0.61579(4) 0.44144(10) 0.01725(14) Uani 1 1 d . . . . .
C7 C -0.08427(13) 0.57721(4) 0.33965(13) 0.02753(19) Uani 1 1 d . . . . .
H7A H -0.161413 0.601894 0.262973 0.041 Uiso 1 1 calc R U . . .
H7B H -0.151924 0.558221 0.396135 0.041 Uiso 1 1 calc R U . . .
H7C H -0.030621 0.546871 0.294774 0.041 Uiso 1 1 calc R U . . .
C8 C 0.17909(13) 0.57773(4) 0.56330(11) 0.02347(17) Uani 1 1 d . . . . .
H8A H 0.226401 0.545277 0.519634 0.035 Uiso 1 1 calc R U . . .
H8B H 0.112988 0.561534 0.624646 0.035 Uiso 1 1 calc R U . . .
H8C H 0.274883 0.602093 0.623341 0.035 Uiso 1 1 calc R U . . .
C9 C -0.02323(13) 0.66459(4) 0.50976(12) 0.02483(18) Uani 1 1 d . . . . .
H9A H -0.091181 0.691164 0.432767 0.037 Uiso 1 1 calc R U . . .
H9B H 0.069095 0.687004 0.580184 0.037 Uiso 1 1 calc R U . . .
H9C H -0.099745 0.646787 0.559978 0.037 Uiso 1 1 calc R U . . .
C10 C 0.32534(10) 0.70647(3) 0.44541(8) 0.01449(12) Uani 1 1 d . . . . .
H10A H 0.258828 0.743915 0.430656 0.017 Uiso 1 1 calc R U . . .
H10B H 0.358521 0.695949 0.550393 0.017 Uiso 1 1 calc R U . . .
C11 C 0.48843(10) 0.71364(3) 0.39742(8) 0.01260(12) Uani 1 1 d . . . . .
H11 H 0.591173 0.700387 0.479769 0.015 Uiso 1 1 calc R U . . .
C12 C 0.47756(10) 0.67350(3) 0.25838(8) 0.01363(12) Uani 1 1 d . . . . .
C13 C 0.51996(10) 0.77640(3) 0.36071(8) 0.01383(12) Uani 1 1 d . . . . .
C14 C 0.73325(13) 0.84295(4) 0.33742(11) 0.02536(18) Uani 1 1 d . . . . .
H14A H 0.668326 0.848537 0.233834 0.038 Uiso 1 1 calc R U . . .
H14B H 0.858472 0.844538 0.350492 0.038 Uiso 1 1 calc R U . . .
H14C H 0.702354 0.874277 0.395312 0.038 Uiso 1 1 calc R U . . .
C15 C 0.49931(10) 0.57967(3) 0.42253(9) 0.01428(12) Uani 1 1 d . . . . .

loop_
_atom_site_aniso_label
_atom_site_aniso_U_11
_atom_site_aniso_U_22
_atom_site_aniso_U_33
_atom_site_aniso_U_23
_atom_site_aniso_U_13
_atom_site_aniso_U_12
Cl1 0.02197(9) 0.01763(9) 0.02272(9) 0.00256(7) -0.00230(7) 0.00501(7)
C2 0.0293(4) 0.0228(4) 0.0232(4) -0.0114(3) 0.0050(3) 0.0058(3)
Fe1 0.01358(5) 0.01168(5) 0.01059(5) -0.00215(3) 0.00336(4) -0.00050(3)
P1 0.01126(8) 0.01002(8) 0.01341(8) -0.00015(6) 0.00303(6) -0.00054(6)
O1 0.0252(3) 0.0222(3) 0.0163(3) -0.0018(2) 0.0113(2) -0.0055(2)
C1 0.0291(4) 0.0131(3) 0.0184(3) -0.0041(3) 0.0041(3) -0.0030(3)
O3 0.0214(3) 0.0169(3) 0.0162(2) 0.0020(2) 0.0044(2) 0.0020(2)
C3 0.0308(4) 0.0323(5) 0.0211(4) -0.0134(3) 0.0141(3) -0.0067(4)
O4 0.0161(2) 0.0177(3) 0.0185(3) 0.0020(2) 0.0044(2) -0.0056(2)
C4 0.0350(5) 0.0213(4) 0.0119(3) -0.0033(3) 0.0047(3) -0.0075(3)
C5 0.0230(4) 0.0172(3) 0.0162(3) -0.0039(3) 0.0002(3) -0.0038(3)
O2 0.0198(3) 0.0204(3) 0.0177(3) 0.0010(2) 0.0016(2) 0.0022(2)
C6 0.0160(3) 0.0124(3) 0.0270(4) -0.0007(3) 0.0119(3) -0.0016(2)
C7 0.0207(4) 0.0209(4) 0.0443(6) -0.0069(4) 0.0149(4) -0.0088(3)
C8 0.0312(4) 0.0177(4) 0.0275(4) 0.0065(3) 0.0177(4) 0.0026(3)
C9 0.0244(4) 0.0171(4) 0.0407(5) -0.0027(3) 0.0213(4) 0.0004(3)
C10 0.0159(3) 0.0143(3) 0.0148(3) -0.0034(2) 0.0070(2) -0.0040(2)
C11 0.0136(3) 0.0126(3) 0.0114(3) -0.0004(2) 0.0035(2) -0.0022(2)
C12 0.0139(3) 0.0144(3) 0.0125(3) -0.0010(2) 0.0039(2) -0.0006(2)
C13 0.0163(3) 0.0150(3) 0.0100(3) -0.0013(2) 0.0039(2) -0.0034(2)
C14 0.0274(4) 0.0227(4) 0.0249(4) 0.0062(3) 0.0065(3) -0.0113(3)
C15 0.0149(3) 0.0124(3) 0.0162(3) -0.0018(2) 0.0059(2) 0.0004(2)

loop_
_atom_type_symbol
_atom_type_description
_atom_type_scat_dispersion_real
_atom_type_scat_dispersion_imag
_atom_type_scat_source
C C 0.0033 0.0016 'International Tables Vol C Tables 4.2.6.8 and 6.1.1.4'
H H 0.0000 0.0000 'International Tables Vol C Tables 4.2.6.8 and 6.1.1.4'
O O 0.0106 0.0060 'International Tables Vol C Tables 4.2.6.8 and 6.1.1.4'
P P 0.1023 0.0942 'International Tables Vol C Tables 4.2.6.8 and 6.1.1.4'
Cl Cl 0.1484 0.1585 'International Tables Vol C Tables 4.2.6.8 and 6.1.1.4'
Fe Fe 0.3463 0.8444 'International Tables Vol C Tables 4.2.6.8 and 6.1.1.4'

loop_
_geom_angle_atom_site_label_1
_geom_angle_atom_site_label_2
_geom_angle_atom_site_label_3
_geom_angle
_geom_angle_site_symmetry_1
_geom_angle_site_symmetry_3
_geom_angle_publ_flag
C3 C2 C1 108.38(9) . . ?
C3 C2 Fe1 69.87(5) . . ?
C1 C2 Fe1 71.59(5) . . ?
C3 C2 H2 125.8 . . ?
C1 C2 H2 125.8 . . ?
Fe1 C2 H2 125.8 . . ?
C15 Fe1 C12 89.88(3) . . ?
C15 Fe1 C3 116.13(4) . . ?
C12 Fe1 C3 93.26(4) . . ?
C15 Fe1 C4 155.32(4) . . ?
C12 Fe1 C4 94.40(3) . . ?
C3 Fe1 C4 39.43(4) . . ?
C15 Fe1 C2 91.87(4) . . ?
C12 Fe1 C2 125.97(4) . . ?
C3 Fe1 C2 39.48(4) . . ?
C4 Fe1 C2 66.06(4) . . ?
C15 Fe1 C5 141.77(4) . . ?
C12 Fe1 C5 128.29(3) . . ?
C3 Fe1 C5 65.85(4) . . ?
C4 Fe1 C5 39.36(4) . . ?
C2 Fe1 C5 65.51(4) . . ?
C15 Fe1 P1 92.71(3) . . ?
C12 Fe1 P1 81.74(2) . . ?
C3 Fe1 P1 150.80(3) . . ?
C4 Fe1 P1 111.95(3) . . ?
C2 Fe1 P1 151.92(3) . . ?
C5 Fe1 P1 94.78(3) . . ?
C15 Fe1 C1 104.46(4) . . ?
C12 Fe1 C1 158.39(3) . . ?
C3 Fe1 C1 66.04(4) . . ?
C4 Fe1 C1 65.90(3) . . ?
C2 Fe1 C1 39.27(4) . . ?
C5 Fe1 C1 38.81(3) . . ?
P1 Fe1 C1 113.02(3) . . ?
C10 P1 C6 107.43(4) . . ?
C10 P1 Cl1 102.07(3) . . ?
C6 P1 Cl1 101.18(3) . . ?
C10 P1 Fe1 106.80(3) . . ?
C6 P1 Fe1 123.57(3) . . ?
Cl1 P1 Fe1 113.694(12) . . ?
C5 C1 C2 107.25(8) . . ?
C5 C1 Fe1 70.09(5) . . ?
C2 C1 Fe1 69.14(5) . . ?
C5 C1 H1 126.4 . . ?
C2 C1 H1 126.4 . . ?
Fe1 C1 H1 126.4 . . ?
C4 C3 C2 108.03(9) . . ?
C4 C3 Fe1 70.60(5) . . ?
C2 C3 Fe1 70.65(5) . . ?
C4 C3 H3 126.0 . . ?
C2 C3 H3 126.0 . . ?
Fe1 C3 H3 126.0 . . ?
C13 O4 C14 115.52(7) . . ?
C3 C4 C5 107.71(8) . . ?
C3 C4 Fe1 69.97(5) . . ?
C5 C4 Fe1 71.12(5) . . ?
C3 C4 H4 126.1 . . ?
C5 C4 H4 126.1 . . ?
Fe1 C4 H4 126.1 . . ?
C1 C5 C4 108.62(8) . . ?
C1 C5 Fe1 71.10(5) . . ?
C4 C5 Fe1 69.52(5) . . ?
C1 C5 H5 125.7 . . ?
C4 C5 H5 125.7 . . ?
Fe1 C5 H5 125.7 . . ?
C7 C6 C9 110.27(7) . . ?
C7 C6 C8 110.01(7) . . ?
C9 C6 C8 109.44(8) . . ?
C7 C6 P1 108.77(6) . . ?
C9 C6 P1 110.89(6) . . ?
C8 C6 P1 107.40(6) . . ?
C6 C7 H7A 109.5 . . ?
C6 C7 H7B 109.5 . . ?
H7A C7 H7B 109.5 . . ?
C6 C7 H7C 109.5 . . ?
H7A C7 H7C 109.5 . . ?
H7B C7 H7C 109.5 . . ?
C6 C8 H8A 109.5 . . ?
C6 C8 H8B 109.5 . . ?
H8A C8 H8B 109.5 . . ?
C6 C8 H8C 109.5 . . ?
H8A C8 H8C 109.5 . . ?
H8B C8 H8C 109.5 . . ?
C6 C9 H9A 109.5 . . ?
C6 C9 H9B 109.5 . . ?
H9A C9 H9B 109.5 . . ?
C6 C9 H9C 109.5 . . ?
H9A C9 H9C 109.5 . . ?
H9B C9 H9C 109.5 . . ?
C11 C10 P1 107.78(5) . . ?
C11 C10 H10A 110.2 . . ?
P1 C10 H10A 110.2 . . ?
C11 C10 H10B 110.2 . . ?
P1 C10 H10B 110.2 . . ?
H10A C10 H10B 108.5 . . ?
C13 C11 C10 113.20(6) . . ?
C13 C11 C12 108.12(6) . . ?
C10 C11 C12 111.16(6) . . ?
C13 C11 H11 108.1 . . ?
C10 C11 H11 108.1 . . ?
C12 C11 H11 108.1 . . ?
O1 C12 C11 117.83(7) . . ?
O1 C12 Fe1 125.80(6) . . ?
C11 C12 Fe1 116.37(5) . . ?
O3 C13 O4 123.74(7) . . ?
O3 C13 C11 125.19(7) . . ?
O4 C13 C11 110.94(7) . . ?
O4 C14 H14A 109.5 . . ?
O4 C14 H14B 109.5 . . ?
H14A C14 H14B 109.5 . . ?
O4 C14 H14C 109.5 . . ?
H14A C14 H14C 109.5 . . ?
H14B C14 H14C 109.5 . . ?
O2 C15 Fe1 177.92(7) . . ?

loop_
_geom_bond_atom_site_label_1
_geom_bond_atom_site_label_2
_geom_bond_distance
_geom_bond_site_symmetry_2
_geom_bond_publ_flag
Cl1 P1 2.0614(3) . ?
C2 C3 1.4187(15) . ?
C2 C1 1.4261(14) . ?
C2 Fe1 2.1055(9) . ?
C2 H2 1.0000 . ?
Fe1 C15 1.7393(8) . ?
Fe1 C12 1.9625(8) . ?
Fe1 C3 2.0951(9) . ?
Fe1 C4 2.1033(9) . ?
Fe1 C5 2.1244(8) . ?
Fe1 P1 2.1335(2) . ?
Fe1 C1 2.1377(8) . ?
P1 C10 1.8277(8) . ?
P1 C6 1.8545(8) . ?
O1 C12 1.2141(9) . ?
C1 C5 1.4163(12) . ?
C1 H1 1.0000 . ?
O3 C13 1.2119(10) . ?
C3 C4 1.4162(15) . ?
C3 H3 1.0000 . ?
O4 C13 1.3395(10) . ?
O4 C14 1.4380(11) . ?
C4 C5 1.4240(13) . ?
C4 H4 1.0000 . ?
C5 H5 1.0000 . ?
O2 C15 1.1582(10) . ?
C6 C7 1.5335(13) . ?
C6 C9 1.5336(12) . ?
C6 C8 1.5366(13) . ?
C7 H7A 0.9800 . ?
C7 H7B 0.9800 . ?
C7 H7C 0.9800 . ?
C8 H8A 0.9800 . ?
C8 H8B 0.9800 . ?
C8 H8C 0.9800 . ?
C9 H9A 0.9800 . ?
C9 H9B 0.9800 . ?
C9 H9C 0.9800 . ?
C10 C11 1.5316(11) . ?
C10 H10A 0.9900 . ?
C10 H10B 0.9900 . ?
C11 C13 1.5044(11) . ?
C11 C12 1.5960(11) . ?
C11 H11 1.0000 . ?
C14 H14A 0.9800 . ?
C14 H14B 0.9800 . ?
C14 H14C 0.9800 . ?
